data_7703227
loop_
_publ_author_name
'Lohrey, Trevor D.'
'Bergman, Robert G.'
'Arnold, John'

_publ_section_title
;
 Controlling dinitrogen functionalization at rhenium through alkali metal
 ion pairing.
;
_journal_issue 48
_journal_name_full 'Dalton transactions (Cambridge, England : 2003)'
_journal_page_first 17936
_journal_page_last 17944
_journal_paper_doi 10.1039/c9dt04489b
_journal_volume 48
_journal_year 2019
_chemical_formula_moiety 'C37 H55 N2 Re Si'
_chemical_formula_sum 'C37 H55 N2 Re Si'
_chemical_formula_weight 742.12
_chemical_properties_physical Air-sensitive,Moisture-sensitive
_space_group_crystal_system triclinic
_space_group_IT_number 2
_space_group_name_Hall '-P 1'
_space_group_name_H-M_alt 'P -1'
_atom_sites_solution_hydrogens mixed
_atom_sites_solution_primary iterative
_atom_sites_solution_secondary difmap
_audit_creation_method SHELXL-2014/7
_audit_update_record
;
2019-07-24 deposited with the CCDC.	2019-11-25 downloaded from the CCDC.
;
_cell_angle_alpha 99.762(2)
_cell_angle_beta 97.186(2)
_cell_angle_gamma 118.544(2)
_cell_formula_units_Z 2
_cell_length_a 11.2050(6)
_cell_length_b 11.6532(6)
_cell_length_c 15.7734(7)
_cell_measurement_reflns_used 15553
_cell_measurement_temperature 100(2)
_cell_measurement_theta_max 26.039
_cell_measurement_theta_min 1.383
_cell_volume 1731.79(16)
_computing_cell_refinement 'SAINT V8.38A Bruker, Madison WI'
_computing_data_collection 'Bruker APEX3 Bruker, Madison WI'
_computing_data_reduction 'SAINT V8.38A Bruker, Madison WI'
_computing_molecular_graphics ORTEP-32
_computing_publication_material WinGX
_computing_structure_refinement 'SHELXL-2014/7 (Sheldrick, 2014)'
_computing_structure_solution SHELXT
_diffrn_ambient_temperature 100(2)
_diffrn_detector_area_resol_mean 10.42
_diffrn_measured_fraction_theta_full 0.980
_diffrn_measured_fraction_theta_max 0.980
_diffrn_measurement_device_type 'Bruker D8 with PHOTON II CPAD detector'
_diffrn_measurement_method '\f and \w shutterless scans'
_diffrn_radiation_monochromator 'silicon 111'
_diffrn_radiation_type synchrotron
_diffrn_radiation_wavelength 0.7288
_diffrn_reflns_av_R_equivalents 0.0377
_diffrn_reflns_av_unetI/netI 0.0485
_diffrn_reflns_Laue_measured_fraction_full 0.980
_diffrn_reflns_Laue_measured_fraction_max 0.980
_diffrn_reflns_limit_h_max 13
_diffrn_reflns_limit_h_min -13
_diffrn_reflns_limit_k_max 14
_diffrn_reflns_limit_k_min -14
_diffrn_reflns_limit_l_max 18
_diffrn_reflns_limit_l_min -18
_diffrn_reflns_number 15553
_diffrn_reflns_point_group_measured_fraction_full 0.980
_diffrn_reflns_point_group_measured_fraction_max 0.980
_diffrn_reflns_theta_full 25.930
_diffrn_reflns_theta_max 26.039
_diffrn_reflns_theta_min 1.383
_diffrn_source 'Advanced Light Source, station 12.2.1'
_exptl_absorpt_coefficient_mu 3.779
_exptl_absorpt_correction_T_max 0.7457
_exptl_absorpt_correction_T_min 0.6633
_exptl_absorpt_correction_type multi-scan
_exptl_absorpt_process_details SADABS
_exptl_crystal_colour green
_exptl_crystal_density_diffrn 1.423
_exptl_crystal_description block
_exptl_crystal_F_000 760
_exptl_crystal_recrystallization_method 'Re-crystallisation from solvent: HMDSO'
_exptl_crystal_size_max 0.080
_exptl_crystal_size_mid 0.030
_exptl_crystal_size_min 0.030
_refine_diff_density_max 0.701
_refine_diff_density_min -1.199
_refine_diff_density_rms 0.119
_refine_ls_extinction_method none
_refine_ls_goodness_of_fit_ref 1.024
_refine_ls_hydrogen_treatment mixed
_refine_ls_matrix_type full
_refine_ls_number_parameters 387
_refine_ls_number_reflns 6207
_refine_ls_number_restraints 0
_refine_ls_restrained_S_all 1.024
_refine_ls_R_factor_all 0.0257
_refine_ls_R_factor_gt 0.0247
_refine_ls_shift/su_max 0.002
_refine_ls_shift/su_mean 0.000
_refine_ls_structure_factor_coef Fsqd
_refine_ls_weighting_details 'w=1/[\s^2^(Fo^2^)+(0.0418P)^2^] where P=(Fo^2^+2Fc^2^)/3'
_refine_ls_weighting_scheme calc
_refine_ls_wR_factor_gt 0.0672
_refine_ls_wR_factor_ref 0.0679
_reflns_Friedel_coverage 0.000
_reflns_number_gt 5947
_reflns_number_total 6207
_reflns_threshold_expression 'I > 2\s(I)'
_cod_data_source_file c9dt04489b2.cif
_cod_data_source_block shelx
_cod_depositor_comments
;
The following automatic conversions were performed:

data item '_atom_sites_solution_secondary' value 'diffmap' was
changed to 'difmap'.

Automatic conversion script
Id: cif_fix_values 7556 2019-12-06 15:28:31Z antanas 
;
_cod_original_cell_volume 1731.79(15)
_cod_database_code 7703227
_shelx_shelxl_version_number 2014/7
_shelx_space_group_comment
;
The symmetry employed for this shelxl refinement is uniquely defined
by the following loop, which should always be used as a source of
symmetry information in preference to the above space-group names.
They are only intended as comments.
;

loop_
_space_group_symop_operation_xyz
'x, y, z'
'-x, -y, -z'

loop_
_atom_site_label
_atom_site_type_symbol
_atom_site_fract_x
_atom_site_fract_y
_atom_site_fract_z
_atom_site_U_iso_or_equiv
_atom_site_adp_type
_atom_site_occupancy
_atom_site_site_symmetry_order
_atom_site_calc_flag
_atom_site_refinement_flags_posn
_atom_site_refinement_flags_adp
C1 C 0.4809(3) 0.3181(3) 0.28554(19) 0.0149(6) Uani 1 1 d . .
C2 C 0.6056(3) 0.4472(3) 0.32091(19) 0.0159(6) Uani 1 1 d . .
H2 H 0.6912 0.4757 0.3032 0.019 Uiso 1 1 calc R U
C3 C 0.5800(3) 0.5254(3) 0.38682(19) 0.0175(6) Uani 1 1 d . .
H3 H 0.6450 0.6157 0.4207 0.021 Uiso 1 1 calc R U
C4 C 0.4384(3) 0.4445(3) 0.39362(19) 0.0160(6) Uani 1 1 d . .
H4 H 0.3933 0.4718 0.4327 0.019 Uiso 1 1 calc R U
C5 C 0.3779(3) 0.3165(3) 0.3317(2) 0.0155(6) Uani 1 1 d . .
H5 H 0.2854 0.2427 0.3224 0.019 Uiso 1 1 calc R U
C6 C 0.6512(4) 0.1987(4) 0.2303(2) 0.0272(7) Uani 1 1 d . .
H6A H 0.6513 0.1215 0.1943 0.041 Uiso 1 1 calc R U
H6B H 0.6859 0.2099 0.2931 0.041 Uiso 1 1 calc R U
H6C H 0.7119 0.2811 0.2135 0.041 Uiso 1 1 calc R U
C7 C 0.4003(4) 0.1359(4) 0.0910(2) 0.0274(8) Uani 1 1 d . .
H7A H 0.4582 0.2159 0.0711 0.041 Uiso 1 1 calc R U
H7B H 0.3038 0.1171 0.0807 0.041 Uiso 1 1 calc R U
H7C H 0.4021 0.0579 0.0579 0.041 Uiso 1 1 calc R U
C8 C 0.3548(4) 0.0165(3) 0.2486(2) 0.0251(7) Uani 1 1 d . .
H8A H 0.2587 -0.0017 0.2355 0.038 Uiso 1 1 calc R U
H8B H 0.3880 0.0339 0.3125 0.038 Uiso 1 1 calc R U
H8C H 0.3574 -0.0622 0.2172 0.038 Uiso 1 1 calc R U
C9 C 0.6830(3) 0.7305(3) 0.24939(19) 0.0134(6) Uani 1 1 d . .
C10 C 0.7632(3) 0.7086(3) 0.1943(2) 0.0161(6) Uani 1 1 d . .
C11 C 0.7685(4) 0.6737(4) 0.0319(2) 0.0247(7) Uani 1 1 d . .
H11A H 0.7723 0.7603 0.0354 0.037 Uiso 1 1 calc R U
H11B H 0.7142 0.6120 -0.0268 0.037 Uiso 1 1 calc R U
H11C H 0.8636 0.6890 0.0417 0.037 Uiso 1 1 calc R U
C12 C 0.6986(3) 0.6111(3) 0.1029(2) 0.0165(6) Uani 1 1 d . .
H12 H 0.5981 0.5852 0.0866 0.020 Uiso 1 1 calc R U
C13 C 0.7030(4) 0.4816(3) 0.1029(2) 0.0225(7) Uani 1 1 d . .
H13A H 0.8005 0.5039 0.1175 0.034 Uiso 1 1 calc R U
H13B H 0.6558 0.4177 0.0441 0.034 Uiso 1 1 calc R U
H13C H 0.6555 0.4403 0.1470 0.034 Uiso 1 1 calc R U
C14 C 0.9081(3) 0.7794(4) 0.2261(2) 0.0191(7) Uani 1 1 d . .
H14 H 0.9641 0.7648 0.1902 0.023 Uiso 1 1 calc R U
C15 C 0.9716(3) 0.8704(3) 0.3087(2) 0.0205(7) Uani 1 1 d . .
H15 H 1.0705 0.9177 0.3293 0.025 Uiso 1 1 calc R U
C16 C 0.8913(3) 0.8925(3) 0.3613(2) 0.0189(6) Uani 1 1 d . .
H16 H 0.9362 0.9564 0.4176 0.023 Uiso 1 1 calc R U
C17 C 0.7454(3) 0.8230(3) 0.33378(19) 0.0136(6) Uani 1 1 d . .
C18 C 0.6109(3) 0.9427(3) 0.3695(2) 0.0210(7) Uani 1 1 d . .
H18A H 0.6931 1.0303 0.3733 0.032 Uiso 1 1 calc R U
H18B H 0.5569 0.9557 0.4106 0.032 Uiso 1 1 calc R U
H18C H 0.5524 0.9037 0.3090 0.032 Uiso 1 1 calc R U
C19 C 0.6580(3) 0.8471(3) 0.39407(19) 0.0164(6) Uani 1 1 d . .
H19 H 0.5717 0.7577 0.3862 0.020 Uiso 1 1 calc R U
C20 C 0.7332(3) 0.8990(3) 0.4920(2) 0.0221(7) Uani 1 1 d . .
H20A H 0.8119 0.9918 0.5037 0.033 Uiso 1 1 calc R U
H20B H 0.7681 0.8405 0.5071 0.033 Uiso 1 1 calc R U
H20C H 0.6678 0.8981 0.5282 0.033 Uiso 1 1 calc R U
C21 C 0.5672(3) 0.8258(3) 0.1361(2) 0.0187(6) Uani 1 1 d . .
H21A H 0.6417 0.8979 0.1858 0.028 Uiso 1 1 calc R U
H21B H 0.5114 0.8598 0.1087 0.028 Uiso 1 1 calc R U
H21C H 0.6087 0.7971 0.0921 0.028 Uiso 1 1 calc R U
C22 C 0.4750(3) 0.7075(3) 0.16910(18) 0.0132(6) Uani 1 1 d . .
C23 C 0.3319(3) 0.6561(3) 0.14661(18) 0.0153(6) Uani 1 1 d . .
H23 H 0.3001 0.6902 0.1040 0.018 Uiso 1 1 calc R U
C24 C 0.2294(3) 0.5611(3) 0.17875(19) 0.0150(6) Uani 1 1 d . .
C25 C 0.0834(3) 0.5359(4) 0.1517(2) 0.0236(7) Uani 1 1 d . .
H25A H 0.0381 0.4745 0.0920 0.035 Uiso 1 1 calc R U
H25B H 0.0877 0.6220 0.1519 0.035 Uiso 1 1 calc R U
H25C H 0.0293 0.4949 0.1935 0.035 Uiso 1 1 calc R U
C26 C 0.1549(3) 0.4200(3) 0.27832(19) 0.0145(6) Uani 1 1 d . .
C27 C 0.0587(3) 0.2812(3) 0.24122(19) 0.0163(6) Uani 1 1 d . .
C28 C -0.1014(4) 0.1628(4) 0.0883(2) 0.0306(8) Uani 1 1 d . .
H28A H -0.1746 0.0905 0.1074 0.046 Uiso 1 1 calc R U
H28B H -0.1036 0.1286 0.0266 0.046 Uiso 1 1 calc R U
H28C H -0.1175 0.2390 0.0932 0.046 Uiso 1 1 calc R U
C29 C 0.0420(3) 0.2105(3) 0.1474(2) 0.0200(6) Uani 1 1 d . .
H29 H 0.1153 0.2768 0.1227 0.024 Uiso 1 1 calc R U
C30 C 0.0616(4) 0.0895(4) 0.1419(2) 0.0340(9) Uani 1 1 d . .
H30A H 0.1525 0.1181 0.1797 0.051 Uiso 1 1 calc R U
H30B H 0.0579 0.0521 0.0805 0.051 Uiso 1 1 calc R U
H30C H -0.0131 0.0202 0.1621 0.051 Uiso 1 1 calc R U
C31 C -0.0245(3) 0.2089(4) 0.2939(2) 0.0221(7) Uani 1 1 d . .
H31 H -0.0889 0.1146 0.2710 0.027 Uiso 1 1 calc R U
C32 C -0.0145(3) 0.2729(4) 0.3793(2) 0.0250(7) Uani 1 1 d . .
H32 H -0.0693 0.2217 0.4151 0.030 Uiso 1 1 calc R U
C33 C 0.0749(3) 0.4105(3) 0.4123(2) 0.0215(7) Uani 1 1 d . .
H33 H 0.0783 0.4538 0.4700 0.026 Uiso 1 1 calc R U
C34 C 0.1601(3) 0.4875(3) 0.3627(2) 0.0166(6) Uani 1 1 d . .
C35 C 0.1677(4) 0.7098(4) 0.3846(2) 0.0365(9) Uani 1 1 d . .
H35A H 0.0900 0.6751 0.4137 0.055 Uiso 1 1 calc R U
H35B H 0.1307 0.6912 0.3210 0.055 Uiso 1 1 calc R U
H35C H 0.2284 0.8078 0.4100 0.055 Uiso 1 1 calc R U
C36 C 0.2523(3) 0.6402(3) 0.3986(2) 0.0196(6) Uani 1 1 d . .
H36 H 0.3257 0.6720 0.3641 0.023 Uiso 1 1 calc R U
C37 C 0.3269(4) 0.6877(3) 0.4965(2) 0.0257(7) Uani 1 1 d . .
H37A H 0.2575 0.6612 0.5324 0.039 Uiso 1 1 calc R U
H37B H 0.3877 0.7864 0.5138 0.039 Uiso 1 1 calc R U
H37C H 0.3835 0.6458 0.5062 0.039 Uiso 1 1 calc R U
N1 N 0.5316(3) 0.6549(3) 0.21995(16) 0.0117(5) Uani 1 1 d . .
N2 N 0.2589(3) 0.4940(2) 0.23201(16) 0.0122(5) Uani 1 1 d . .
Si1 Si 0.47006(9) 0.16796(9) 0.21124(5) 0.01769(18) Uani 1 1 d . .
Re1 Re 0.43663(2) 0.48930(2) 0.26502(2) 0.01036(6) Uani 1 1 d . .
H0 H 0.406(4) 0.390(4) 0.185(3) 0.036(11) Uiso 1 1 d . .

loop_
_atom_site_aniso_label
_atom_site_aniso_U_11
_atom_site_aniso_U_22
_atom_site_aniso_U_33
_atom_site_aniso_U_23
_atom_site_aniso_U_13
_atom_site_aniso_U_12
C1 0.0201(15) 0.0162(16) 0.0125(13) 0.0073(12) 0.0030(12) 0.0116(13)
C2 0.0182(15) 0.0203(17) 0.0135(14) 0.0070(12) 0.0023(12) 0.0126(13)
C3 0.0209(16) 0.0177(16) 0.0125(14) 0.0040(12) -0.0016(12) 0.0101(13)
C4 0.0250(17) 0.0192(17) 0.0101(14) 0.0074(12) 0.0054(12) 0.0147(14)
C5 0.0221(16) 0.0160(16) 0.0135(14) 0.0088(12) 0.0055(12) 0.0118(14)
C6 0.0295(19) 0.0210(19) 0.0379(19) 0.0076(15) 0.0123(15) 0.0171(16)
C7 0.035(2) 0.0233(19) 0.0185(16) 0.0020(14) 0.0072(15) 0.0119(16)
C8 0.0294(18) 0.0202(18) 0.0306(18) 0.0117(14) 0.0131(15) 0.0134(15)
C9 0.0133(14) 0.0121(15) 0.0140(14) 0.0059(11) 0.0025(11) 0.0053(12)
C10 0.0169(15) 0.0177(16) 0.0154(14) 0.0082(12) 0.0038(12) 0.0089(13)
C11 0.0272(18) 0.0272(19) 0.0187(15) 0.0075(14) 0.0078(13) 0.0122(15)
C12 0.0153(15) 0.0165(17) 0.0171(15) 0.0031(13) 0.0045(12) 0.0081(13)
C13 0.0259(17) 0.0198(18) 0.0203(16) 0.0030(13) 0.0055(13) 0.0112(14)
C14 0.0167(16) 0.0197(18) 0.0216(16) 0.0068(13) 0.0073(13) 0.0088(14)
C15 0.0119(15) 0.0229(18) 0.0205(15) 0.0066(13) 0.0024(12) 0.0044(13)
C16 0.0161(15) 0.0177(17) 0.0159(14) 0.0025(12) 0.0003(12) 0.0048(13)
C17 0.0126(14) 0.0139(15) 0.0136(14) 0.0068(12) 0.0028(11) 0.0054(12)
C18 0.0233(17) 0.0164(16) 0.0217(15) 0.0033(13) 0.0052(13) 0.0093(14)
C19 0.0151(15) 0.0168(16) 0.0146(14) 0.0033(12) 0.0035(12) 0.0064(13)
C20 0.0225(16) 0.0237(18) 0.0150(15) -0.0006(13) 0.0035(13) 0.0101(14)
C21 0.0186(15) 0.0185(17) 0.0200(15) 0.0082(13) 0.0056(12) 0.0091(13)
C22 0.0193(15) 0.0110(15) 0.0092(13) 0.0010(11) 0.0030(11) 0.0083(12)
C23 0.0192(15) 0.0153(16) 0.0122(13) 0.0014(11) -0.0001(11) 0.0110(13)
C24 0.0153(15) 0.0176(16) 0.0142(14) 0.0015(12) 0.0028(12) 0.0111(13)
C25 0.0177(16) 0.0281(19) 0.0261(16) 0.0097(14) 0.0038(13) 0.0122(15)
C26 0.0089(13) 0.0179(16) 0.0184(14) 0.0073(12) 0.0053(11) 0.0068(12)
C27 0.0129(14) 0.0167(16) 0.0160(14) 0.0020(12) 0.0032(11) 0.0059(12)
C28 0.0258(18) 0.034(2) 0.0224(17) -0.0027(15) -0.0003(14) 0.0129(16)
C29 0.0179(15) 0.0145(16) 0.0190(15) 0.0012(12) 0.0060(12) 0.0023(13)
C30 0.043(2) 0.033(2) 0.0234(18) -0.0050(16) -0.0001(16) 0.0228(19)
C31 0.0154(16) 0.0153(17) 0.0257(17) 0.0032(14) 0.0030(13) 0.0015(13)
C32 0.0176(16) 0.030(2) 0.0224(16) 0.0100(14) 0.0104(13) 0.0061(14)
C33 0.0226(16) 0.0262(19) 0.0151(14) 0.0034(13) 0.0077(13) 0.0119(15)
C34 0.0133(14) 0.0187(16) 0.0177(15) 0.0030(12) 0.0040(12) 0.0086(13)
C35 0.048(2) 0.032(2) 0.0305(19) 0.0000(16) -0.0060(17) 0.0271(19)
C36 0.0228(16) 0.0187(17) 0.0174(15) 0.0029(12) 0.0076(13) 0.0107(14)
C37 0.0318(19) 0.0171(17) 0.0236(17) -0.0023(13) -0.0013(14) 0.0133(15)
N1 0.0105(12) 0.0104(12) 0.0117(11) 0.0017(9) 0.0012(9) 0.0041(10)
N2 0.0126(12) 0.0093(13) 0.0127(11) 0.0029(10) 0.0032(9) 0.0040(10)
Si1 0.0208(4) 0.0153(4) 0.0190(4) 0.0041(3) 0.0064(3) 0.0104(4)
Re1 0.01094(8) 0.01011(9) 0.00979(8) 0.00274(5) 0.00221(5) 0.00520(6)

loop_
_atom_type_symbol
_atom_type_description
_atom_type_scat_dispersion_real
_atom_type_scat_dispersion_imag
_atom_type_scat_source
C C 0.0034 0.0017 'Calculated using XDISP in WinGX (Farrugia, 1999)'
H H 0.0000 0.0000 'Calculated using XDISP in WinGX (Farrugia, 1999)'
N N 0.0065 0.0035 'Calculated using XDISP in WinGX (Farrugia, 1999)'
Si Si 0.0864 0.0750 'Calculated using XDISP in WinGX (Farrugia, 1999)'
Re Re -1.0625 7.5606 'Calculated using XDISP in WinGX (Farrugia, 1999)'

loop_
_geom_angle_atom_site_label_1
_geom_angle_atom_site_label_2
_geom_angle_atom_site_label_3
_geom_angle
C2 C1 C5 107.7(3)
C2 C1 Si1 124.6(2)
C5 C1 Si1 126.3(2)
C2 C1 Re1 70.06(16)
C5 C1 Re1 69.99(16)
Si1 C1 Re1 135.57(14)
C3 C2 C1 108.3(3)
C3 C2 Re1 67.62(16)
C1 C2 Re1 73.96(17)
C3 C2 H2 125.8
C1 C2 H2 125.8
Re1 C2 H2 124.1
C2 C3 C4 108.0(3)
C2 C3 Re1 75.59(17)
C4 C3 Re1 70.67(16)
C2 C3 H3 126.0
C4 C3 H3 126.0
Re1 C3 H3 119.6
C5 C4 C3 107.9(3)
C5 C4 Re1 75.56(17)
C3 C4 Re1 70.84(16)
C5 C4 H4 126.0
C3 C4 H4 126.0
Re1 C4 H4 119.4
C4 C5 C1 108.0(3)
C4 C5 Re1 67.46(17)
C1 C5 Re1 73.87(17)
C4 C5 H5 126.0
C1 C5 H5 126.0
Re1 C5 H5 124.2
Si1 C6 H6A 109.5
Si1 C6 H6B 109.5
H6A C6 H6B 109.5
Si1 C6 H6C 109.5
H6A C6 H6C 109.5
H6B C6 H6C 109.5
Si1 C7 H7A 109.5
Si1 C7 H7B 109.5
H7A C7 H7B 109.5
Si1 C7 H7C 109.5
H7A C7 H7C 109.5
H7B C7 H7C 109.5
Si1 C8 H8A 109.5
Si1 C8 H8B 109.5
H8A C8 H8B 109.5
Si1 C8 H8C 109.5
H8A C8 H8C 109.5
H8B C8 H8C 109.5
C10 C9 C17 121.7(3)
C10 C9 N1 119.6(3)
C17 C9 N1 118.6(3)
C14 C10 C9 118.1(3)
C14 C10 C12 119.2(3)
C9 C10 C12 122.7(3)
C12 C11 H11A 109.5
C12 C11 H11B 109.5
H11A C11 H11B 109.5
C12 C11 H11C 109.5
H11A C11 H11C 109.5
H11B C11 H11C 109.5
C10 C12 C11 112.8(3)
C10 C12 C13 110.8(3)
C11 C12 C13 109.8(3)
C10 C12 H12 107.8
C11 C12 H12 107.8
C13 C12 H12 107.8
C12 C13 H13A 109.5
C12 C13 H13B 109.5
H13A C13 H13B 109.5
C12 C13 H13C 109.5
H13A C13 H13C 109.5
H13B C13 H13C 109.5
C15 C14 C10 121.2(3)
C15 C14 H14 119.4
C10 C14 H14 119.4
C16 C15 C14 119.9(3)
C16 C15 H15 120.0
C14 C15 H15 120.0
C15 C16 C17 121.6(3)
C15 C16 H16 119.2
C17 C16 H16 119.2
C16 C17 C9 117.4(3)
C16 C17 C19 120.7(3)
C9 C17 C19 121.8(3)
C19 C18 H18A 109.5
C19 C18 H18B 109.5
H18A C18 H18B 109.5
C19 C18 H18C 109.5
H18A C18 H18C 109.5
H18B C18 H18C 109.5
C18 C19 C20 109.4(3)
C18 C19 C17 112.9(2)
C20 C19 C17 112.7(2)
C18 C19 H19 107.2
C20 C19 H19 107.2
C17 C19 H19 107.2
C19 C20 H20A 109.5
C19 C20 H20B 109.5
H20A C20 H20B 109.5
C19 C20 H20C 109.5
H20A C20 H20C 109.5
H20B C20 H20C 109.5
C22 C21 H21A 109.5
C22 C21 H21B 109.5
H21A C21 H21B 109.5
C22 C21 H21C 109.5
H21A C21 H21C 109.5
H21B C21 H21C 109.5
N1 C22 C23 121.8(3)
N1 C22 C21 120.3(3)
C23 C22 C21 117.9(3)
C24 C23 C22 128.0(3)
C24 C23 H23 116.0
C22 C23 H23 116.0
N2 C24 C23 121.6(3)
N2 C24 C25 121.4(3)
C23 C24 C25 117.0(3)
C24 C25 H25A 109.5
C24 C25 H25B 109.5
H25A C25 H25B 109.5
C24 C25 H25C 109.5
H25A C25 H25C 109.5
H25B C25 H25C 109.5
C27 C26 C34 121.7(3)
C27 C26 N2 119.6(3)
C34 C26 N2 118.5(3)
C31 C27 C26 117.7(3)
C31 C27 C29 120.0(3)
C26 C27 C29 122.2(3)
C29 C28 H28A 109.5
C29 C28 H28B 109.5
H28A C28 H28B 109.5
C29 C28 H28C 109.5
H28A C28 H28C 109.5
H28B C28 H28C 109.5
C27 C29 C30 112.7(3)
C27 C29 C28 112.0(3)
C30 C29 C28 108.4(3)
C27 C29 H29 107.9
C30 C29 H29 107.9
C28 C29 H29 107.9
C29 C30 H30A 109.5
C29 C30 H30B 109.5
H30A C30 H30B 109.5
C29 C30 H30C 109.5
H30A C30 H30C 109.5
H30B C30 H30C 109.5
C32 C31 C27 121.0(3)
C32 C31 H31 119.5
C27 C31 H31 119.5
C33 C32 C31 120.1(3)
C33 C32 H32 120.0
C31 C32 H32 120.0
C32 C33 C34 121.3(3)
C32 C33 H33 119.3
C34 C33 H33 119.3
C33 C34 C26 117.9(3)
C33 C34 C36 120.3(3)
C26 C34 C36 121.7(3)
C36 C35 H35A 109.5
C36 C35 H35B 109.5
H35A C35 H35B 109.5
C36 C35 H35C 109.5
H35A C35 H35C 109.5
H35B C35 H35C 109.5
C34 C36 C37 114.4(3)
C34 C36 C35 110.9(3)
C37 C36 C35 108.6(3)
C34 C36 H36 107.6
C37 C36 H36 107.6
C35 C36 H36 107.6
C36 C37 H37A 109.5
C36 C37 H37B 109.5
H37A C37 H37B 109.5
C36 C37 H37C 109.5
H37A C37 H37C 109.5
H37B C37 H37C 109.5
C22 N1 C9 116.0(2)
C22 N1 Re1 129.6(2)
C9 N1 Re1 114.39(18)
C24 N2 C26 117.8(2)
C24 N2 Re1 129.4(2)
C26 N2 Re1 112.60(18)
C6 Si1 C7 109.42(17)
C6 Si1 C8 110.04(16)
C7 Si1 C8 108.75(16)
C6 Si1 C1 105.90(15)
C7 Si1 C1 115.76(15)
C8 Si1 C1 106.87(14)
N1 Re1 N2 86.70(10)
N1 Re1 C4 136.40(11)
N2 Re1 C4 105.53(11)
N1 Re1 C3 106.27(11)
N2 Re1 C3 136.78(10)
C4 Re1 C3 38.49(12)
N1 Re1 C5 167.38(11)
N2 Re1 C5 105.23(11)
C4 Re1 C5 36.97(11)
C3 Re1 C5 62.23(12)
N1 Re1 C2 107.09(11)
N2 Re1 C2 165.79(11)
C4 Re1 C2 62.17(11)
C3 Re1 C2 36.79(11)
C5 Re1 C2 60.77(11)
N1 Re1 C1 135.27(10)
N2 Re1 C1 133.33(10)
C4 Re1 C1 61.35(11)
C3 Re1 C1 61.20(11)
C5 Re1 C1 36.13(10)
C2 Re1 C1 35.98(11)
N1 Re1 H0 97.8(16)
N2 Re1 H0 95.0(16)
C4 Re1 H0 121.8(16)
C3 Re1 H0 122.6(16)
C5 Re1 H0 85.4(16)
C2 Re1 H0 86.7(16)
C1 Re1 H0 65.0(16)

loop_
_geom_bond_atom_site_label_1
_geom_bond_atom_site_label_2
_geom_bond_distance
C1 C2 1.428(4)
C1 C5 1.434(4)
C1 Si1 1.875(3)
C1 Re1 2.336(3)
C2 C3 1.413(4)
C2 Re1 2.285(3)
C2 H2 0.9500
C3 C4 1.437(4)
C3 Re1 2.181(3)
C3 H3 0.9500
C4 C5 1.419(4)
C4 Re1 2.179(3)
C4 H4 0.9500
C5 Re1 2.285(3)
C5 H5 0.9500
C6 Si1 1.858(3)
C6 H6A 0.9800
C6 H6B 0.9800
C6 H6C 0.9800
C7 Si1 1.859(3)
C7 H7A 0.9800
C7 H7B 0.9800
C7 H7C 0.9800
C8 Si1 1.869(3)
C8 H8A 0.9800
C8 H8B 0.9800
C8 H8C 0.9800
C9 C10 1.402(4)
C9 C17 1.408(4)
C9 N1 1.451(4)
C10 C14 1.394(4)
C10 C12 1.515(4)
C11 C12 1.533(4)
C11 H11A 0.9800
C11 H11B 0.9800
C11 H11C 0.9800
C12 C13 1.534(4)
C12 H12 1.0000
C13 H13A 0.9800
C13 H13B 0.9800
C13 H13C 0.9800
C14 C15 1.382(5)
C14 H14 0.9500
C15 C16 1.378(4)
C15 H15 0.9500
C16 C17 1.399(4)
C16 H16 0.9500
C17 C19 1.532(4)
C18 C19 1.526(4)
C18 H18A 0.9800
C18 H18B 0.9800
C18 H18C 0.9800
C19 C20 1.528(4)
C19 H19 1.0000
C20 H20A 0.9800
C20 H20B 0.9800
C20 H20C 0.9800
C21 C22 1.502(4)
C21 H21A 0.9800
C21 H21B 0.9800
C21 H21C 0.9800
C22 N1 1.354(4)
C22 C23 1.387(4)
C23 C24 1.386(4)
C23 H23 0.9500
C24 N2 1.351(4)
C24 C25 1.507(4)
C25 H25A 0.9800
C25 H25B 0.9800
C25 H25C 0.9800
C26 C27 1.405(4)
C26 C34 1.406(4)
C26 N2 1.450(4)
C27 C31 1.396(5)
C27 C29 1.508(4)
C28 C29 1.535(5)
C28 H28A 0.9800
C28 H28B 0.9800
C28 H28C 0.9800
C29 C30 1.517(5)
C29 H29 1.0000
C30 H30A 0.9800
C30 H30B 0.9800
C30 H30C 0.9800
C31 C32 1.387(5)
C31 H31 0.9500
C32 C33 1.378(5)
C32 H32 0.9500
C33 C34 1.390(4)
C33 H33 0.9500
C34 C36 1.520(4)
C35 C36 1.533(4)
C35 H35A 0.9800
C35 H35B 0.9800
C35 H35C 0.9800
C36 C37 1.528(4)
C36 H36 1.0000
C37 H37A 0.9800
C37 H37B 0.9800
C37 H37C 0.9800
N1 Re1 2.014(2)
N2 Re1 2.023(2)
Re1 H0 1.43(4)
